data_4330356
loop_
_publ_author_name
'Claudia K\"othe'
'Ramona Metzinger'
'Christian Herwig'
'Christian Limberg'

_publ_contact_author_address
;
      Institut fuer Chemie
      Humboldt Universitaet zu Berlin
      Brook-Taylor-Str. 2
      12489 Berlin
      Germany
;
_publ_contact_author_email ramona.metzinger@chemie.hu-berlin.de
_publ_contact_author_fax 0049-30-20936966
_publ_contact_author_name 'Ramona Metzinger'
_publ_contact_author_phone 0049-30-20937391
_publ_section_title
;
 Reductive Deprotonation and Dehydrogenation of Phenylhydrazine at a
 Nickel Center To Give a Nickel Diazenido Complex
;
_journal_name_full 'Inorganic Chemistry'
_journal_page_first 9740
_journal_page_last 9747
_journal_paper_doi 10.1021/ic301066x
_journal_volume 51
_journal_year 2012
_chemical_formula_moiety 'C41 H58 N4 Ni'
_chemical_formula_sum 'C41 H58 N4 Ni'
_chemical_formula_weight 665.62
_chemical_name_systematic
; 
 ? 
;
_space_group_IT_number 2
_symmetry_cell_setting triclinic
_symmetry_space_group_name_Hall '-P 1'
_symmetry_space_group_name_H-M 'P -1'
_atom_sites_solution_hydrogens geom
_atom_sites_solution_primary direct
_atom_sites_solution_secondary difmap
_audit_creation_method SHELXL-97
_cell_angle_alpha 95.819(8)
_cell_angle_beta 96.008(8)
_cell_angle_gamma 110.731(8)
_cell_formula_units_Z 2
_cell_length_a 9.8640(10)
_cell_length_b 12.3300(13)
_cell_length_c 16.8483(16)
_cell_measurement_reflns_used 30048
_cell_measurement_temperature 100(2)
_cell_measurement_theta_max 30.47
_cell_measurement_theta_min 3.25
_cell_volume 1884.7(4)
_computing_cell_refinement 'X-AREA (Stoe & Cie, 2002)'
_computing_data_collection 'X-AREA (Stoe & Cie, 2002)'
_computing_data_reduction 'X-RED (Stoe & Cie, 2002)'
_computing_publication_material 'SHELXL97 (Sheldrick, 1997)'
_computing_structure_refinement 'SHELXL-97 (Sheldrick, 1997)'
_computing_structure_solution 'SHELXS-97 (Sheldrick, 1990)'
_diffrn_ambient_temperature 100(2)
_diffrn_measured_fraction_theta_full 0.997
_diffrn_measured_fraction_theta_max 0.997
_diffrn_measurement_device_type 'STOE IPDS 2 Theta'
_diffrn_measurement_method 'Rotation Method'
_diffrn_radiation_monochromator graphite
_diffrn_radiation_source 'fine-focus sealed tube'
_diffrn_radiation_type MoK\a
_diffrn_radiation_wavelength 0.71073
_diffrn_reflns_av_R_equivalents 0.1298
_diffrn_reflns_av_sigmaI/netI 0.0787
_diffrn_reflns_limit_h_max 11
_diffrn_reflns_limit_h_min -11
_diffrn_reflns_limit_k_max 14
_diffrn_reflns_limit_k_min -14
_diffrn_reflns_limit_l_max 19
_diffrn_reflns_limit_l_min -20
_diffrn_reflns_number 27108
_diffrn_reflns_theta_full 25.00
_diffrn_reflns_theta_max 25.25
_diffrn_reflns_theta_min 3.34
_diffrn_standards_decay_% 'No decay'
_exptl_absorpt_coefficient_mu 0.547
_exptl_absorpt_correction_type none
_exptl_absorpt_process_details none
_exptl_crystal_colour pink
_exptl_crystal_density_diffrn 1.173
_exptl_crystal_description plate
_exptl_crystal_F_000 720
_exptl_crystal_size_max 0.46
_exptl_crystal_size_mid 0.18
_exptl_crystal_size_min 0.06
_refine_diff_density_max 2.419
_refine_diff_density_min -0.946
_refine_diff_density_rms 0.091
_refine_ls_extinction_method none
_refine_ls_goodness_of_fit_ref 1.062
_refine_ls_hydrogen_treatment constr
_refine_ls_matrix_type full
_refine_ls_number_parameters 399
_refine_ls_number_reflns 6806
_refine_ls_number_restraints 7
_refine_ls_restrained_S_all 1.061
_refine_ls_R_factor_all 0.1107
_refine_ls_R_factor_gt 0.0899
_refine_ls_shift/su_max 0.002
_refine_ls_shift/su_mean 0.000
_refine_ls_structure_factor_coef Fsqd
_refine_ls_weighting_details 'calc w=1/[\s^2^(Fo^2^)+(0.1094P)^2^+4.3258P] where P=(Fo^2^+2Fc^2^)/3'
_refine_ls_weighting_scheme calc
_refine_ls_wR_factor_gt 0.2214
_refine_ls_wR_factor_ref 0.2380
_reflns_number_gt 5399
_reflns_number_total 6806
_reflns_threshold_expression >2sigma(I)
_cod_data_source_file ic301066x_si_001_1.cif
_cod_data_source_block c:\stoe\1\moni59a_complex3
_cod_original_cell_volume 1884.7(3)
_cod_original_sg_symbol_Hall -P1
_cod_database_code 4330356

loop_
_symmetry_equiv_pos_as_xyz
'x, y, z'
'-x, -y, -z'

loop_
_atom_site_label
_atom_site_type_symbol
_atom_site_fract_x
_atom_site_fract_y
_atom_site_fract_z
_atom_site_U_iso_or_equiv
_atom_site_adp_type
_atom_site_occupancy
_atom_site_symmetry_multiplicity
_atom_site_calc_flag
_atom_site_refinement_flags
C1 C 0.6603(5) 0.7631(4) 0.8557(3) 0.0348(10) Uani 1 1 d .
C2 C 0.6074(5) 0.8435(4) 0.8245(3) 0.0390(11) Uani 1 1 d .
H2 H 0.5289 0.8527 0.8491 0.047 Uiso 1 1 calc R
C3 C 0.6477(6) 0.9132(4) 0.7640(3) 0.0389(11) Uani 1 1 d .
C4 C 0.5583(6) 0.9931(5) 0.7501(3) 0.0414(12) Uani 1 1 d .
C5 C 0.5570(6) 1.0625(5) 0.8315(3) 0.0449(12) Uani 1 1 d .
H5A H 0.6577 1.1122 0.8555 0.067 Uiso 1 1 calc R
H5B H 0.5130 1.0076 0.8681 0.067 Uiso 1 1 calc R
H5C H 0.4994 1.1118 0.8225 0.067 Uiso 1 1 calc R
C6 C 0.3998(6) 0.9124(5) 0.7128(4) 0.0504(14) Uani 1 1 d .
H6A H 0.3389 0.9598 0.7067 0.076 Uiso 1 1 calc R
H6B H 0.3597 0.8545 0.7483 0.076 Uiso 1 1 calc R
H6C H 0.4005 0.8719 0.6598 0.076 Uiso 1 1 calc R
C7 C 0.6134(7) 1.0877(5) 0.6949(4) 0.0541(15) Uani 1 1 d .
H7A H 0.5511 1.1345 0.6933 0.081 Uiso 1 1 calc R
H7B H 0.6090 1.0496 0.6402 0.081 Uiso 1 1 calc R
H7C H 0.7148 1.1389 0.7162 0.081 Uiso 1 1 calc R
C8 C 0.5861(5) 0.7097(4) 0.9275(3) 0.0367(11) Uani 1 1 d .
C9 C 0.6479(6) 0.6298(4) 0.9720(3) 0.0408(11) Uani 1 1 d .
H9A H 0.7528 0.6717 0.9912 0.061 Uiso 1 1 calc R
H9B H 0.6336 0.5587 0.9349 0.061 Uiso 1 1 calc R
H9C H 0.5965 0.6082 1.0181 0.061 Uiso 1 1 calc R
C10 C 0.4224(5) 0.6357(5) 0.8957(3) 0.0428(12) Uani 1 1 d .
H10A H 0.4153 0.5729 0.8530 0.064 Uiso 1 1 calc R
H10B H 0.3745 0.6861 0.8739 0.064 Uiso 1 1 calc R
H10C H 0.3740 0.6015 0.9400 0.064 Uiso 1 1 calc R
C11 C 0.5964(6) 0.8101(5) 0.9923(3) 0.0456(12) Uani 1 1 d .
H11A H 0.5478 0.7776 1.0371 0.068 Uiso 1 1 calc R
H11B H 0.5482 0.8593 0.9690 0.068 Uiso 1 1 calc R
H11C H 0.6997 0.8576 1.0123 0.068 Uiso 1 1 calc R
C12 C 0.8057(6) 0.9697(5) 0.6590(3) 0.0427(12) Uani 1 1 d .
C13 C 0.7407(6) 0.9256(5) 0.5788(3) 0.0452(12) Uani 1 1 d .
C14 C 0.7978(8) 0.9898(6) 0.5184(4) 0.0594(16) Uani 1 1 d .
H14 H 0.7531 0.9619 0.4638 0.071 Uiso 1 1 calc R
C15 C 0.9194(8) 1.0942(6) 0.5369(4) 0.0648(18) Uani 1 1 d .
H15 H 0.9575 1.1368 0.4952 0.078 Uiso 1 1 calc R
C16 C 0.9840(8) 1.1352(6) 0.6159(4) 0.0588(16) Uani 1 1 d .
H16 H 1.0669 1.2065 0.6280 0.071 Uiso 1 1 calc R
C17 C 0.9307(6) 1.0747(5) 0.6788(4) 0.0463(13) Uani 1 1 d .
C18 C 1.0082(6) 1.1198(5) 0.7643(4) 0.0489(13) Uani 1 1 d .
H18 H 0.9395 1.0809 0.8014 0.059 Uiso 1 1 calc R
C19 C 1.0542(8) 1.2527(5) 0.7868(5) 0.0641(17) Uani 1 1 d .
H19A H 1.1321 1.2929 0.7565 0.096 Uiso 1 1 calc R
H19B H 1.0902 1.2751 0.8448 0.096 Uiso 1 1 calc R
H19C H 0.9696 1.2752 0.7735 0.096 Uiso 1 1 calc R
C20 C 1.1442(7) 1.0871(6) 0.7781(5) 0.0656(18) Uani 1 1 d .
H20A H 1.1159 1.0023 0.7630 0.098 Uiso 1 1 calc R
H20B H 1.1876 1.1097 0.8352 0.098 Uiso 1 1 calc R
H20C H 1.2161 1.1284 0.7449 0.098 Uiso 1 1 calc R
C21 C 0.6100(7) 0.8089(5) 0.5558(4) 0.0535(14) Uani 1 1 d .
H21 H 0.5679 0.7864 0.6058 0.064 Uiso 1 1 calc R
C22 C 0.4885(8) 0.8170(7) 0.4946(4) 0.0644(17) Uani 1 1 d .
H22A H 0.4527 0.8762 0.5177 0.097 Uiso 1 1 calc R
H22B H 0.4075 0.7407 0.4821 0.097 Uiso 1 1 calc R
H22C H 0.5276 0.8393 0.4451 0.097 Uiso 1 1 calc R
C23 C 0.6624(8) 0.7129(6) 0.5217(4) 0.0626(17) Uani 1 1 d .
H23A H 0.7070 0.7345 0.4735 0.094 Uiso 1 1 calc R
H23B H 0.5786 0.6384 0.5074 0.094 Uiso 1 1 calc R
H23C H 0.7350 0.7044 0.5625 0.094 Uiso 1 1 calc R
C24 C 0.8275(5) 0.6551(4) 0.8489(3) 0.0358(10) Uani 1 1 d .
C25 C 0.7607(6) 0.5360(4) 0.8151(3) 0.0402(11) Uani 1 1 d .
C26 C 0.8264(6) 0.4587(4) 0.8371(3) 0.0448(12) Uani 1 1 d .
H26 H 0.7820 0.3781 0.8149 0.054 Uiso 1 1 calc R
C27 C 0.9567(6) 0.4977(5) 0.8912(3) 0.0459(12) Uani 1 1 d .
H27 H 0.9991 0.4436 0.9073 0.055 Uiso 1 1 calc R
C28 C 1.0239(6) 0.6160(5) 0.9215(3) 0.0434(12) Uani 1 1 d .
H28 H 1.1132 0.6424 0.9580 0.052 Uiso 1 1 calc R
C29 C 0.9637(5) 0.6972(4) 0.8997(3) 0.0383(11) Uani 1 1 d .
C30 C 1.0458(5) 0.8267(4) 0.9300(3) 0.0400(11) Uani 1 1 d .
H30 H 0.9921 0.8710 0.9024 0.048 Uiso 1 1 calc R
C31 C 1.2006(6) 0.8656(5) 0.9064(4) 0.0551(15) Uani 1 1 d .
H31A H 1.2613 0.8346 0.9401 0.083 Uiso 1 1 calc R
H31B H 1.2448 0.9514 0.9147 0.083 Uiso 1 1 calc R
H31C H 1.1944 0.8355 0.8495 0.083 Uiso 1 1 calc R
C32 C 1.0549(7) 0.8584(5) 1.0202(4) 0.0554(15) Uani 1 1 d .
H32A H 0.9564 0.8452 1.0333 0.083 Uiso 1 1 calc R
H32B H 1.1174 0.9412 1.0368 0.083 Uiso 1 1 calc R
H32C H 1.0968 0.8094 1.0486 0.083 Uiso 1 1 calc R
C33 C 0.6204(6) 0.4907(4) 0.7528(3) 0.0433(12) Uani 1 1 d .
H33 H 0.5782 0.5534 0.7527 0.052 Uiso 1 1 calc R
C34 C 0.5036(6) 0.3795(5) 0.7728(4) 0.0533(15) Uani 1 1 d .
H34A H 0.5405 0.3154 0.7699 0.080 Uiso 1 1 calc R
H34B H 0.4137 0.3573 0.7339 0.080 Uiso 1 1 calc R
H34C H 0.4822 0.3952 0.8274 0.080 Uiso 1 1 calc R
C35 C 0.6571(7) 0.4667(6) 0.6692(4) 0.0614(17) Uani 1 1 d .
H35A H 0.7229 0.5398 0.6545 0.092 Uiso 1 1 calc R
H35B H 0.5667 0.4351 0.6300 0.092 Uiso 1 1 calc R
H35C H 0.7055 0.4096 0.6690 0.092 Uiso 1 1 calc R
C36 C 1.0920(7) 0.6534(7) 0.6314(6) 0.080(2) Uani 1 1 d .
C37 C 1.0958(9) 0.6075(8) 0.6951(7) 0.0861(11) Uani 1 1 d U
H37 H 1.0508 0.6242 0.7395 0.103 Uiso 1 1 calc R
C38 C 1.1677(9) 0.5339(7) 0.6953(6) 0.0861(11) Uani 1 1 d U
H38 H 1.1764 0.5001 0.7428 0.103 Uiso 1 1 calc R
C39 C 1.2310(9) 0.5031(8) 0.6305(6) 0.0861(11) Uani 1 1 d U
H39 H 1.2822 0.4512 0.6357 0.103 Uiso 1 1 calc R
C40 C 1.2204(9) 0.5459(7) 0.5609(6) 0.0861(11) Uani 1 1 d U
H40 H 1.2576 0.5224 0.5151 0.103 Uiso 1 1 calc R
C41 C 1.1482(9) 0.6309(7) 0.5599(6) 0.0861(11) Uani 1 1 d U
H41 H 1.1394 0.6687 0.5143 0.103 Uiso 1 1 calc R
N1 N 0.7519(5) 0.9041(3) 0.7222(3) 0.0372(9) Uani 1 1 d .
N2 N 0.7654(4) 0.7376(3) 0.8233(2) 0.0341(9) Uani 1 1 d .
N3 N 0.9636(7) 0.7605(6) 0.6867(5) 0.0842(14) Uani 1 1 d .
N4 N 1.0296(7) 0.7477(6) 0.6263(5) 0.0842(14) Uani 1 1 d .
Ni1 Ni 0.84932(7) 0.79988(5) 0.73567(4) 0.0361(2) Uani 1 1 d .

loop_
_atom_site_aniso_label
_atom_site_aniso_U_11
_atom_site_aniso_U_22
_atom_site_aniso_U_33
_atom_site_aniso_U_23
_atom_site_aniso_U_13
_atom_site_aniso_U_12
C1 0.030(2) 0.025(2) 0.040(3) 0.0013(19) 0.003(2) 0.0004(18)
C2 0.035(3) 0.034(2) 0.046(3) 0.002(2) 0.009(2) 0.011(2)
C3 0.039(3) 0.031(2) 0.043(3) 0.001(2) 0.000(2) 0.012(2)
C4 0.042(3) 0.038(3) 0.047(3) 0.006(2) 0.007(2) 0.017(2)
C5 0.048(3) 0.038(3) 0.052(3) 0.005(2) 0.008(3) 0.021(2)
C6 0.045(3) 0.051(3) 0.057(3) -0.002(3) -0.002(3) 0.024(3)
C7 0.064(4) 0.050(3) 0.063(4) 0.021(3) 0.022(3) 0.032(3)
C8 0.034(2) 0.031(2) 0.038(3) 0.003(2) 0.006(2) 0.0053(19)
C9 0.037(3) 0.035(3) 0.046(3) 0.010(2) 0.008(2) 0.006(2)
C10 0.031(3) 0.037(3) 0.054(3) 0.008(2) 0.008(2) 0.005(2)
C11 0.048(3) 0.041(3) 0.046(3) 0.005(2) 0.010(2) 0.013(2)
C12 0.048(3) 0.039(3) 0.048(3) 0.012(2) 0.013(2) 0.020(2)
C13 0.057(3) 0.043(3) 0.045(3) 0.011(2) 0.014(3) 0.026(3)
C14 0.083(5) 0.062(4) 0.046(3) 0.016(3) 0.017(3) 0.038(4)
C15 0.087(5) 0.056(4) 0.067(4) 0.027(3) 0.037(4) 0.033(4)
C16 0.066(4) 0.046(3) 0.073(4) 0.021(3) 0.031(3) 0.023(3)
C17 0.049(3) 0.035(3) 0.060(3) 0.011(2) 0.021(3) 0.017(2)
C18 0.043(3) 0.038(3) 0.062(4) 0.008(3) 0.017(3) 0.008(2)
C19 0.061(4) 0.044(3) 0.083(5) 0.004(3) 0.015(3) 0.014(3)
C20 0.051(4) 0.049(3) 0.092(5) 0.004(3) 0.001(3) 0.016(3)
C21 0.063(4) 0.052(3) 0.048(3) 0.004(3) 0.000(3) 0.028(3)
C22 0.071(4) 0.071(4) 0.055(4) 0.002(3) -0.004(3) 0.036(4)
C23 0.068(4) 0.053(4) 0.064(4) -0.007(3) -0.005(3) 0.026(3)
C24 0.037(3) 0.033(2) 0.036(3) 0.0040(19) 0.009(2) 0.011(2)
C25 0.038(3) 0.029(2) 0.048(3) 0.003(2) 0.005(2) 0.006(2)
C26 0.043(3) 0.030(3) 0.055(3) 0.001(2) 0.003(2) 0.009(2)
C27 0.052(3) 0.039(3) 0.048(3) 0.006(2) 0.005(3) 0.019(2)
C28 0.040(3) 0.045(3) 0.043(3) 0.004(2) 0.001(2) 0.015(2)
C29 0.037(3) 0.033(3) 0.041(3) 0.003(2) 0.004(2) 0.009(2)
C30 0.033(2) 0.031(2) 0.050(3) 0.000(2) 0.000(2) 0.007(2)
C31 0.043(3) 0.044(3) 0.068(4) -0.004(3) 0.015(3) 0.005(2)
C32 0.045(3) 0.050(3) 0.054(4) -0.010(3) 0.001(3) 0.003(3)
C33 0.040(3) 0.025(2) 0.058(3) -0.001(2) -0.002(2) 0.007(2)
C34 0.044(3) 0.031(3) 0.071(4) -0.002(3) -0.002(3) 0.003(2)
C35 0.057(4) 0.060(4) 0.051(4) -0.006(3) -0.003(3) 0.008(3)
C36 0.040(3) 0.069(5) 0.131(7) -0.006(5) 0.026(4) 0.021(3)
C37 0.073(2) 0.074(2) 0.115(3) 0.014(2) 0.017(2) 0.0312(18)
C38 0.073(2) 0.074(2) 0.115(3) 0.014(2) 0.017(2) 0.0312(18)
C39 0.073(2) 0.074(2) 0.115(3) 0.014(2) 0.017(2) 0.0312(18)
C40 0.073(2) 0.074(2) 0.115(3) 0.014(2) 0.017(2) 0.0312(18)
C41 0.073(2) 0.074(2) 0.115(3) 0.014(2) 0.017(2) 0.0312(18)
N1 0.039(2) 0.032(2) 0.043(2) 0.0047(17) 0.0075(18) 0.0150(18)
N2 0.032(2) 0.0258(19) 0.041(2) 0.0044(16) 0.0027(17) 0.0072(16)
N3 0.057(3) 0.083(3) 0.102(4) -0.014(3) 0.018(2) 0.018(2)
N4 0.057(3) 0.083(3) 0.102(4) -0.014(3) 0.018(2) 0.018(2)
Ni1 0.0352(4) 0.0300(3) 0.0420(4) 0.0043(2) 0.0074(3) 0.0105(3)

loop_
_atom_type_symbol
_atom_type_description
_atom_type_scat_dispersion_real
_atom_type_scat_dispersion_imag
_atom_type_scat_source
C C 0.0033 0.0016 'International Tables Vol C Tables 4.2.6.8 and 6.1.1.4'
H H 0.0000 0.0000 'International Tables Vol C Tables 4.2.6.8 and 6.1.1.4'
N N 0.0061 0.0033 'International Tables Vol C Tables 4.2.6.8 and 6.1.1.4'
Ni Ni 0.3393 1.1124 'International Tables Vol C Tables 4.2.6.8 and 6.1.1.4'

loop_
_geom_angle_atom_site_label_1
_geom_angle_atom_site_label_2
_geom_angle_atom_site_label_3
_geom_angle
N2 C1 C2 119.7(4)
N2 C1 C8 125.8(4)
C2 C1 C8 114.5(4)
C1 C2 C3 132.3(5)
C1 C2 H2 113.8
C3 C2 H2 113.8
N1 C3 C2 119.6(5)
N1 C3 C4 125.8(5)
C2 C3 C4 114.5(4)
C5 C4 C6 109.7(4)
C5 C4 C7 104.6(4)
C6 C4 C7 107.6(5)
C5 C4 C3 109.8(4)
C6 C4 C3 107.5(4)
C7 C4 C3 117.5(4)
C4 C5 H5A 109.5
C4 C5 H5B 109.5
H5A C5 H5B 109.5
C4 C5 H5C 109.5
H5A C5 H5C 109.5
H5B C5 H5C 109.5
C4 C6 H6A 109.5
C4 C6 H6B 109.5
H6A C6 H6B 109.5
C4 C6 H6C 109.5
H6A C6 H6C 109.5
H6B C6 H6C 109.5
C4 C7 H7A 109.5
C4 C7 H7B 109.5
H7A C7 H7B 109.5
C4 C7 H7C 109.5
H7A C7 H7C 109.5
H7B C7 H7C 109.5
C11 C8 C9 105.5(4)
C11 C8 C10 109.2(4)
C9 C8 C10 106.4(4)
C11 C8 C1 108.7(4)
C9 C8 C1 118.5(4)
C10 C8 C1 108.3(4)
C8 C9 H9A 109.5
C8 C9 H9B 109.5
H9A C9 H9B 109.5
C8 C9 H9C 109.5
H9A C9 H9C 109.5
H9B C9 H9C 109.5
C8 C10 H10A 109.5
C8 C10 H10B 109.5
H10A C10 H10B 109.5
C8 C10 H10C 109.5
H10A C10 H10C 109.5
H10B C10 H10C 109.5
C8 C11 H11A 109.5
C8 C11 H11B 109.5
H11A C11 H11B 109.5
C8 C11 H11C 109.5
H11A C11 H11C 109.5
H11B C11 H11C 109.5
C13 C12 C17 121.1(5)
C13 C12 N1 119.9(5)
C17 C12 N1 118.9(5)
C14 C13 C12 118.6(6)
C14 C13 C21 119.5(5)
C12 C13 C21 121.9(5)
C15 C14 C13 121.0(6)
C15 C14 H14 119.5
C13 C14 H14 119.5
C16 C15 C14 119.7(6)
C16 C15 H15 120.2
C14 C15 H15 120.2
C15 C16 C17 121.7(6)
C15 C16 H16 119.2
C17 C16 H16 119.2
C16 C17 C12 117.8(6)
C16 C17 C18 120.2(5)
C12 C17 C18 122.0(5)
C17 C18 C19 113.2(5)
C17 C18 C20 110.4(5)
C19 C18 C20 109.0(5)
C17 C18 H18 108.0
C19 C18 H18 108.0
C20 C18 H18 108.0
C18 C19 H19A 109.5
C18 C19 H19B 109.5
H19A C19 H19B 109.5
C18 C19 H19C 109.5
H19A C19 H19C 109.5
H19B C19 H19C 109.5
C18 C20 H20A 109.5
C18 C20 H20B 109.5
H20A C20 H20B 109.5
C18 C20 H20C 109.5
H20A C20 H20C 109.5
H20B C20 H20C 109.5
C13 C21 C23 109.8(5)
C13 C21 C22 112.5(5)
C23 C21 C22 109.9(5)
C13 C21 H21 108.2
C23 C21 H21 108.2
C22 C21 H21 108.2
C21 C22 H22A 109.5
C21 C22 H22B 109.5
H22A C22 H22B 109.5
C21 C22 H22C 109.5
H22A C22 H22C 109.5
H22B C22 H22C 109.5
C21 C23 H23A 109.5
C21 C23 H23B 109.5
H23A C23 H23B 109.5
C21 C23 H23C 109.5
H23A C23 H23C 109.5
H23B C23 H23C 109.5
C29 C24 C25 120.9(5)
C29 C24 N2 119.1(4)
C25 C24 N2 119.5(4)
C26 C25 C24 118.8(5)
C26 C25 C33 119.4(4)
C24 C25 C33 121.7(5)
C25 C26 C27 120.9(5)
C25 C26 H26 119.5
C27 C26 H26 119.5
C28 C27 C26 119.4(5)
C28 C27 H27 120.3
C26 C27 H27 120.3
C27 C28 C29 121.6(5)
C27 C28 H28 119.2
C29 C28 H28 119.2
C28 C29 C24 118.1(5)
C28 C29 C30 119.8(5)
C24 C29 C30 122.1(4)
C32 C30 C29 113.4(5)
C32 C30 C31 110.1(5)
C29 C30 C31 109.8(4)
C32 C30 H30 107.8
C29 C30 H30 107.8
C31 C30 H30 107.8
C30 C31 H31A 109.5
C30 C31 H31B 109.5
H31A C31 H31B 109.5
C30 C31 H31C 109.5
H31A C31 H31C 109.5
H31B C31 H31C 109.5
C30 C32 H32A 109.5
C30 C32 H32B 109.5
H32A C32 H32B 109.5
C30 C32 H32C 109.5
H32A C32 H32C 109.5
H32B C32 H32C 109.5
C35 C33 C25 109.9(5)
C35 C33 C34 110.0(5)
C25 C33 C34 112.4(5)
C35 C33 H33 108.1
C25 C33 H33 108.1
C34 C33 H33 108.1
C33 C34 H34A 109.5
C33 C34 H34B 109.5
H34A C34 H34B 109.5
C33 C34 H34C 109.5
H34A C34 H34C 109.5
H34B C34 H34C 109.5
C33 C35 H35A 109.5
C33 C35 H35B 109.5
H35A C35 H35B 109.5
C33 C35 H35C 109.5
H35A C35 H35C 109.5
H35B C35 H35C 109.5
C37 C36 C41 127.6(8)
C37 C36 N4 120.8(8)
C41 C36 N4 111.5(8)
C36 C37 C38 115.0(9)
C36 C37 H37 122.5
C38 C37 H37 122.5
C37 C38 C39 124.7(10)
C37 C38 H38 117.6
C39 C38 H38 117.6
C40 C39 C38 120.8(9)
C40 C39 H39 119.6
C38 C39 H39 119.6
C39 C40 C41 115.9(9)
C39 C40 H40 122.0
C41 C40 H40 122.0
C36 C41 C40 115.8(9)
C36 C41 H41 122.1
C40 C41 H41 122.1
C3 N1 C12 126.2(4)
C3 N1 Ni1 125.0(4)
C12 N1 Ni1 108.8(3)
C1 N2 C24 125.1(4)
C1 N2 Ni1 125.1(3)
C24 N2 Ni1 109.8(3)
N4 N3 Ni1 156.4(7)
N3 N4 C36 112.5(8)
N3 Ni1 N2 127.2(3)
N3 Ni1 N1 134.6(3)
N2 Ni1 N1 98.06(18)

loop_
_geom_bond_atom_site_label_1
_geom_bond_atom_site_label_2
_geom_bond_distance
C1 N2 1.337(6)
C1 C2 1.394(7)
C1 C8 1.561(7)
C2 C3 1.398(7)
C2 H2 0.9500
C3 N1 1.335(7)
C3 C4 1.556(7)
C4 C5 1.545(8)
C4 C6 1.548(8)
C4 C7 1.548(8)
C5 H5A 0.9800
C5 H5B 0.9800
C5 H5C 0.9800
C6 H6A 0.9800
C6 H6B 0.9800
C6 H6C 0.9800
C7 H7A 0.9800
C7 H7B 0.9800
C7 H7C 0.9800
C8 C11 1.533(7)
C8 C9 1.544(7)
C8 C10 1.550(7)
C9 H9A 0.9800
C9 H9B 0.9800
C9 H9C 0.9800
C10 H10A 0.9800
C10 H10B 0.9800
C10 H10C 0.9800
C11 H11A 0.9800
C11 H11B 0.9800
C11 H11C 0.9800
C12 C13 1.398(8)
C12 C17 1.416(8)
C12 N1 1.435(7)
C13 C14 1.396(8)
C13 C21 1.533(9)
C14 C15 1.393(10)
C14 H14 0.9500
C15 C16 1.375(10)
C15 H15 0.9500
C16 C17 1.400(8)
C16 H16 0.9500
C17 C18 1.508(9)
C18 C19 1.532(8)
C18 C20 1.534(8)
C18 H18 1.0000
C19 H19A 0.9800
C19 H19B 0.9800
C19 H19C 0.9800
C20 H20A 0.9800
C20 H20B 0.9800
C20 H20C 0.9800
C21 C23 1.535(8)
C21 C22 1.535(9)
C21 H21 1.0000
C22 H22A 0.9800
C22 H22B 0.9800
C22 H22C 0.9800
C23 H23A 0.9800
C23 H23B 0.9800
C23 H23C 0.9800
C24 C29 1.407(7)
C24 C25 1.408(7)
C24 N2 1.440(6)
C25 C26 1.387(7)
C25 C33 1.537(7)
C26 C27 1.394(8)
C26 H26 0.9500
C27 C28 1.387(8)
C27 H27 0.9500
C28 C29 1.392(7)
C28 H28 0.9500
C29 C30 1.516(7)
C30 C32 1.514(8)
C30 C31 1.539(7)
C30 H30 1.0000
C31 H31A 0.9800
C31 H31B 0.9800
C31 H31C 0.9800
C32 H32A 0.9800
C32 H32B 0.9800
C32 H32C 0.9800
C33 C35 1.517(9)
C33 C34 1.542(8)
C33 H33 1.0000
C34 H34A 0.9800
C34 H34B 0.9800
C34 H34C 0.9800
C35 H35A 0.9800
C35 H35B 0.9800
C35 H35C 0.9800
C36 C37 1.267(12)
C36 C41 1.420(12)
C36 N4 1.502(10)
C37 C38 1.335(11)
C37 H37 0.9500
C38 C39 1.398(12)
C38 H38 0.9500
C39 C40 1.343(13)
C39 H39 0.9500
C40 C41 1.461(11)
C40 H40 0.9500
C41 H41 0.9500
N1 Ni1 1.875(4)
N2 Ni1 1.868(4)
N3 N4 1.289(9)
N3 Ni1 1.640(6)

loop_
_geom_torsion_atom_site_label_1
_geom_torsion_atom_site_label_2
_geom_torsion_atom_site_label_3
_geom_torsion_atom_site_label_4
_geom_torsion
N2 C1 C2 C3 -3.6(8)
C8 C1 C2 C3 176.9(5)
C1 C2 C3 N1 3.2(9)
C1 C2 C3 C4 -179.0(5)
N1 C3 C4 C5 -131.9(5)
C2 C3 C4 C5 50.5(6)
N1 C3 C4 C6 108.8(6)
C2 C3 C4 C6 -68.8(6)
N1 C3 C4 C7 -12.6(8)
C2 C3 C4 C7 169.8(5)
N2 C1 C8 C11 127.1(5)
C2 C1 C8 C11 -53.4(6)
N2 C1 C8 C9 6.8(7)
C2 C1 C8 C9 -173.7(4)
N2 C1 C8 C10 -114.4(5)
C2 C1 C8 C10 65.1(5)
C17 C12 C13 C14 -2.6(8)
N1 C12 C13 C14 -178.3(5)
C17 C12 C13 C21 176.9(5)
N1 C12 C13 C21 1.2(8)
C12 C13 C14 C15 1.6(9)
C21 C13 C14 C15 -177.9(6)
C13 C14 C15 C16 -0.3(10)
C14 C15 C16 C17 0.0(10)
C15 C16 C17 C12 -0.9(9)
C15 C16 C17 C18 177.5(6)
C13 C12 C17 C16 2.3(8)
N1 C12 C17 C16 178.0(5)
C13 C12 C17 C18 -176.1(5)
N1 C12 C17 C18 -0.4(8)
C16 C17 C18 C19 43.4(7)
C12 C17 C18 C19 -138.2(5)
C16 C17 C18 C20 -79.1(7)
C12 C17 C18 C20 99.3(6)
C14 C13 C21 C23 76.8(7)
C12 C13 C21 C23 -102.7(6)
C14 C13 C21 C22 -45.9(8)
C12 C13 C21 C22 134.6(6)
C29 C24 C25 C26 4.4(8)
N2 C24 C25 C26 176.4(5)
C29 C24 C25 C33 -173.6(5)
N2 C24 C25 C33 -1.6(7)
C24 C25 C26 C27 -0.4(8)
C33 C25 C26 C27 177.6(5)
C25 C26 C27 C28 -2.1(9)
C26 C27 C28 C29 0.6(8)
C27 C28 C29 C24 3.3(8)
C27 C28 C29 C30 -176.1(5)
C25 C24 C29 C28 -5.8(8)
N2 C24 C29 C28 -177.8(4)
C25 C24 C29 C30 173.5(5)
N2 C24 C29 C30 1.5(7)
C28 C29 C30 C32 -68.1(6)
C24 C29 C30 C32 112.5(6)
C28 C29 C30 C31 55.5(7)
C24 C29 C30 C31 -123.8(6)
C26 C25 C33 C35 -73.3(6)
C24 C25 C33 C35 104.7(6)
C26 C25 C33 C34 49.6(7)
C24 C25 C33 C34 -132.4(5)
C41 C36 C37 C38 3.5(14)
N4 C36 C37 C38 -173.2(7)
C36 C37 C38 C39 -2.5(14)
C37 C38 C39 C40 -1.3(14)
C38 C39 C40 C41 3.9(13)
C37 C36 C41 C40 -0.9(13)
N4 C36 C41 C40 176.0(7)
C39 C40 C41 C36 -2.9(12)
C2 C3 N1 C12 -179.6(5)
C4 C3 N1 C12 2.9(8)
C2 C3 N1 Ni1 1.8(7)
C4 C3 N1 Ni1 -175.7(4)
C13 C12 N1 C3 -90.9(6)
C17 C12 N1 C3 93.3(6)
C13 C12 N1 Ni1 87.9(5)
C17 C12 N1 Ni1 -87.8(5)
C2 C1 N2 C24 -179.0(4)
C8 C1 N2 C24 0.5(7)
C2 C1 N2 Ni1 -1.1(6)
C8 C1 N2 Ni1 178.4(3)
C29 C24 N2 C1 -100.0(6)
C25 C24 N2 C1 87.8(6)
C29 C24 N2 Ni1 81.8(5)
C25 C24 N2 Ni1 -90.4(5)
Ni1 N3 N4 C36 -158.2(12)
C37 C36 N4 N3 -10.0(11)
C41 C36 N4 N3 172.8(7)
N4 N3 Ni1 N2 155.6(13)
N4 N3 Ni1 N1 -19.1(16)
C1 N2 Ni1 N3 -172.1(4)
C24 N2 Ni1 N3 6.1(5)
C1 N2 Ni1 N1 4.1(4)
C24 N2 Ni1 N1 -177.7(3)
C3 N1 Ni1 N3 171.3(4)
C12 N1 Ni1 N3 -7.5(5)
C3 N1 Ni1 N2 -4.5(4)
C12 N1 Ni1 N2 176.7(3)
